data_7236661
loop_
_publ_author_name
'Xu, Zhen'
'Cheng, Guangbin'
'Zhu, Shunguan'
'Lin, Qiuhan'
'Yang, Hongwei'

_publ_section_title
;
 Nitrogen-rich salts based on the combination of 1,2,4-triazole and
 1,2,3-triazole rings: a facile strategy for fine tuning energetic
 properties
;
_journal_issue 5
_journal_name_full 'Journal of Materials Chemistry A'
_journal_page_first 2239
_journal_paper_doi 10.1039/C7TA08941D
_journal_volume 6
_journal_year 2018
_chemical_formula_moiety 'C4 H3 N9 O4, C2 H3 N'
_chemical_formula_sum 'C6 H6 N10 O4'
_chemical_formula_weight 282.21
_space_group_crystal_system triclinic
_space_group_IT_number 2
_space_group_name_Hall '-P 1'
_space_group_name_H-M_alt 'P -1'
_atom_sites_solution_hydrogens mixed
_audit_block_doi 10.5517/ccdc.csd.cc1nptpv
_audit_creation_method SHELXL-2014/7
_audit_update_record
;
2017-03-27 deposited with the CCDC.
2017-12-21 downloaded from the CCDC.
;
_cell_angle_alpha 83.323(4)
_cell_angle_beta 82.161(5)
_cell_angle_gamma 85.293(4)
_cell_formula_units_Z 2
_cell_length_a 4.5053(5)
_cell_length_b 10.4920(13)
_cell_length_c 12.3817(17)
_cell_measurement_reflns_used 896
_cell_measurement_temperature 172(2)
_cell_measurement_theta_max 24.42
_cell_measurement_theta_min 3.34
_cell_volume 574.57(12)
_computing_structure_refinement 'SHELXL-2014/7 (Sheldrick, 2014)'
_diffrn_ambient_temperature 172(2)
_diffrn_measured_fraction_theta_full 0.995
_diffrn_measured_fraction_theta_max 0.991
_diffrn_measurement_device_type 'PHOTON 100 CMOS detector'
_diffrn_measurement_method 'omega scan'
_diffrn_radiation_type MoK\a
_diffrn_radiation_wavelength 0.71073
_diffrn_reflns_av_R_equivalents 0.0900
_diffrn_reflns_av_unetI/netI 0.1020
_diffrn_reflns_Laue_measured_fraction_full 0.995
_diffrn_reflns_Laue_measured_fraction_max 0.991
_diffrn_reflns_limit_h_max 5
_diffrn_reflns_limit_h_min -5
_diffrn_reflns_limit_k_max 12
_diffrn_reflns_limit_k_min -12
_diffrn_reflns_limit_l_max 14
_diffrn_reflns_limit_l_min -12
_diffrn_reflns_number 5499
_diffrn_reflns_point_group_measured_fraction_full 0.995
_diffrn_reflns_point_group_measured_fraction_max 0.991
_diffrn_reflns_theta_full 25.242
_diffrn_reflns_theta_max 25.350
_diffrn_reflns_theta_min 3.341
_diffrn_source 'sealed tube'
_exptl_absorpt_coefficient_mu 0.139
_exptl_absorpt_correction_T_max 0.7452
_exptl_absorpt_correction_T_min 0.6722
_exptl_absorpt_correction_type multi-scan
_exptl_absorpt_process_details 'SADABS (Bruker, 2014)'
_exptl_crystal_density_diffrn 1.631
_exptl_crystal_description needle
_exptl_crystal_F_000 288
_exptl_crystal_size_max 0.190
_exptl_crystal_size_mid 0.110
_exptl_crystal_size_min 0.060
_refine_diff_density_max 0.239
_refine_diff_density_min -0.327
_refine_diff_density_rms 0.063
_refine_ls_extinction_method none
_refine_ls_goodness_of_fit_ref 1.029
_refine_ls_hydrogen_treatment mixed
_refine_ls_matrix_type full
_refine_ls_number_parameters 191
_refine_ls_number_reflns 2092
_refine_ls_number_restraints 0
_refine_ls_restrained_S_all 1.029
_refine_ls_R_factor_all 0.1252
_refine_ls_R_factor_gt 0.0592
_refine_ls_shift/su_max 0.000
_refine_ls_shift/su_mean 0.000
_refine_ls_structure_factor_coef Fsqd
_refine_ls_weighting_details 'w=1/[\s^2^(Fo^2^)+(0.0279P)^2^+0.2649P] where P=(Fo^2^+2Fc^2^)/3'
_refine_ls_weighting_scheme calc
_refine_ls_wR_factor_gt 0.0901
_refine_ls_wR_factor_ref 0.1064
_reflns_Friedel_coverage 0.000
_reflns_number_gt 1241
_reflns_number_total 2092
_reflns_threshold_expression 'I > 2\s(I)'
_cod_data_source_file c7ta08941d2.cif
_cod_data_source_block 1
_cod_database_code 7236661
_shelx_shelxl_version_number 2014/7
_shelx_space_group_comment
;
The symmetry employed for this shelxl refinement is uniquely defined
by the following loop, which should always be used as a source of
symmetry information in preference to the above space-group names.
They are only intended as comments.
;
_shelx_estimated_absorpt_t_min 0.974
_shelx_estimated_absorpt_t_max 0.992

loop_
_space_group_symop_operation_xyz
'x, y, z'
'-x, -y, -z'

loop_
_atom_site_label
_atom_site_type_symbol
_atom_site_fract_x
_atom_site_fract_y
_atom_site_fract_z
_atom_site_U_iso_or_equiv
_atom_site_adp_type
_atom_site_occupancy
_atom_site_site_symmetry_order
_atom_site_calc_flag
_atom_site_refinement_flags_posn
_atom_site_refinement_flags_adp
C1 C 0.4382(7) 0.4326(3) 0.7324(3) 0.0224(8) Uani 1 1 d . .
C2 C 0.5933(7) 0.3631(3) 0.8120(3) 0.0191(8) Uani 1 1 d . .
C3 C 0.8497(6) 0.0327(3) 0.8709(3) 0.0177(8) Uani 1 1 d . .
C4 C 0.7532(7) 0.2359(3) 0.8162(2) 0.0180(8) Uani 1 1 d . .
C5 C 0.7233(8) 0.8918(4) 0.6174(3) 0.0333(10) Uani 1 1 d . .
C6 C 0.9323(9) 0.7922(5) 0.5719(4) 0.0680(16) Uani 1 1 d . .
H6A H 1.0408 0.8275 0.5023 0.102 Uiso 1 1 calc R U
H6B H 0.8206 0.7201 0.5593 0.102 Uiso 1 1 calc R U
H6C H 1.0758 0.7619 0.6236 0.102 Uiso 1 1 calc R U
N1 N 0.5532(6) 0.4283(2) 0.8998(2) 0.0279(7) Uani 1 1 d . .
N2 N 0.3825(7) 0.5318(3) 0.8681(3) 0.0317(8) Uani 1 1 d . .
H2 H 0.325(7) 0.589(3) 0.913(3) 0.038 Uiso 1 1 d . U
N3 N 0.3049(6) 0.5394(3) 0.7692(2) 0.0304(8) Uani 1 1 d . .
N4 N 0.3989(6) 0.4005(3) 0.6254(2) 0.0293(7) Uani 1 1 d . .
N5 N 0.9925(5) 0.2017(2) 0.7522(2) 0.0215(7) Uani 1 1 d . .
N6 N 1.0519(6) 0.0736(2) 0.7887(2) 0.0203(7) Uani 1 1 d . .
H6 H 1.205(7) 0.034(3) 0.753(3) 0.024 Uiso 1 1 d . U
N7 N 0.6580(6) 0.1358(2) 0.8901(2) 0.0179(7) Uani 1 1 d . .
H7 H 0.504(7) 0.135(3) 0.941(3) 0.022 Uiso 1 1 d . U
N8 N 0.8035(5) -0.0796(2) 0.9343(2) 0.0202(7) Uani 1 1 d . .
N9 N 1.0029(6) -0.1781(3) 0.9110(2) 0.0257(7) Uani 1 1 d . .
N10 N 0.5645(7) 0.9690(3) 0.6529(3) 0.0418(9) Uani 1 1 d . .
O1 O 0.2109(6) 0.4652(3) 0.5767(2) 0.0476(8) Uani 1 1 d . .
O2 O 0.5520(5) 0.3081(2) 0.59274(19) 0.0352(7) Uani 1 1 d . .
O3 O 1.2164(5) -0.1670(2) 0.8375(2) 0.0362(7) Uani 1 1 d . .
O4 O 0.9580(5) -0.2802(2) 0.97105(19) 0.0318(6) Uani 1 1 d . .

loop_
_atom_site_aniso_label
_atom_site_aniso_U_11
_atom_site_aniso_U_22
_atom_site_aniso_U_33
_atom_site_aniso_U_23
_atom_site_aniso_U_13
_atom_site_aniso_U_12
C1 0.0241(18) 0.021(2) 0.022(2) -0.0032(15) -0.0011(15) 0.0009(15)
C2 0.0226(17) 0.0162(18) 0.0177(18) -0.0030(14) 0.0015(15) -0.0005(14)
C3 0.0169(17) 0.0171(18) 0.0199(19) -0.0055(14) -0.0055(15) 0.0039(14)
C4 0.0235(17) 0.0136(18) 0.0182(19) -0.0033(14) -0.0054(15) -0.0012(14)
C5 0.030(2) 0.039(2) 0.033(2) -0.0157(19) -0.0008(18) -0.0012(18)
C6 0.045(3) 0.076(4) 0.090(4) -0.056(3) -0.014(3) 0.025(2)
N1 0.0369(17) 0.0185(17) 0.0277(18) -0.0029(14) -0.0082(14) 0.0095(13)
N2 0.0523(19) 0.0172(17) 0.0254(19) -0.0096(13) -0.0071(15) 0.0132(15)
N3 0.0414(18) 0.0220(17) 0.0267(19) -0.0031(14) -0.0062(15) 0.0086(14)
N4 0.0326(16) 0.0283(19) 0.0260(18) 0.0002(14) -0.0053(14) 0.0020(14)
N5 0.0244(14) 0.0143(15) 0.0243(16) -0.0015(12) -0.0009(13) 0.0034(12)
N6 0.0195(15) 0.0164(16) 0.0235(17) -0.0053(13) 0.0017(13) 0.0049(12)
N7 0.0183(14) 0.0149(15) 0.0198(17) -0.0050(12) 0.0009(12) 0.0028(12)
N8 0.0212(14) 0.0129(15) 0.0247(16) -0.0029(12) -0.0006(12) 0.0064(11)
N9 0.0282(16) 0.0184(17) 0.0312(18) -0.0045(14) -0.0075(15) 0.0036(13)
N10 0.0394(19) 0.039(2) 0.044(2) -0.0116(17) 0.0095(17) 0.0024(16)
O1 0.0590(17) 0.0441(18) 0.0409(17) -0.0031(13) -0.0248(14) 0.0179(14)
O2 0.0410(15) 0.0340(16) 0.0290(15) -0.0112(12) -0.0002(12) 0.0114(12)
O3 0.0328(14) 0.0248(15) 0.0433(17) -0.0028(12) 0.0162(13) 0.0083(11)
O4 0.0423(15) 0.0150(13) 0.0346(15) 0.0025(11) -0.0013(12) 0.0061(11)

loop_
_atom_type_symbol
_atom_type_description
_atom_type_scat_dispersion_real
_atom_type_scat_dispersion_imag
_atom_type_scat_source
C C 0.0033 0.0016 'International Tables Vol C Tables 4.2.6.8 and 6.1.1.4'
H H 0.0000 0.0000 'International Tables Vol C Tables 4.2.6.8 and 6.1.1.4'
N N 0.0061 0.0033 'International Tables Vol C Tables 4.2.6.8 and 6.1.1.4'
O O 0.0106 0.0060 'International Tables Vol C Tables 4.2.6.8 and 6.1.1.4'

loop_
_geom_angle_atom_site_label_1
_geom_angle_atom_site_label_2
_geom_angle_atom_site_label_3
_geom_angle
N3 C1 C2 110.1(3)
N3 C1 N4 120.4(3)
C2 C1 N4 129.4(3)
N1 C2 C1 107.6(3)
N1 C2 C4 120.4(3)
C1 C2 C4 131.7(3)
N6 C3 N7 105.6(3)
N6 C3 N8 135.7(3)
N7 C3 N8 118.7(3)
N5 C4 N7 111.5(3)
N5 C4 C2 126.3(3)
N7 C4 C2 122.1(3)
N10 C5 C6 179.3(5)
C5 C6 H6A 109.5
C5 C6 H6B 109.5
H6A C6 H6B 109.5
C5 C6 H6C 109.5
H6A C6 H6C 109.5
H6B C6 H6C 109.5
N2 N1 C2 103.0(3)
N3 N2 N1 116.9(3)
N3 N2 H2 123(2)
N1 N2 H2 120(2)
N2 N3 C1 102.4(3)
O2 N4 O1 125.6(3)
O2 N4 C1 116.6(3)
O1 N4 C1 117.8(3)
C4 N5 N6 103.8(2)
C3 N6 N5 111.8(2)
C3 N6 H6 131(2)
N5 N6 H6 117(2)
C3 N7 C4 107.2(3)
C3 N7 H7 124.5(19)
C4 N7 H7 128.2(19)
N9 N8 C3 115.6(2)
O3 N9 O4 123.0(3)
O3 N9 N8 122.5(3)
O4 N9 N8 114.5(3)

loop_
_geom_bond_atom_site_label_1
_geom_bond_atom_site_label_2
_geom_bond_distance
C1 N3 1.326(4)
C1 C2 1.389(4)
C1 N4 1.441(4)
C2 N1 1.334(4)
C2 C4 1.463(4)
C3 N6 1.327(4)
C3 N7 1.350(4)
C3 N8 1.352(4)
C4 N5 1.299(4)
C4 N7 1.367(4)
C5 N10 1.125(4)
C5 C6 1.458(5)
C6 H6A 0.9800
C6 H6B 0.9800
C6 H6C 0.9800
N1 N2 1.330(3)
N2 N3 1.310(4)
N2 H2 0.87(3)
N4 O2 1.218(3)
N4 O1 1.222(3)
N5 N6 1.384(3)
N6 H6 0.87(3)
N7 H7 0.87(3)
N8 N9 1.343(3)
N9 O3 1.234(3)
N9 O4 1.246(3)
